data_7025560
loop_
_publ_author_name
'Jaroschik, Florian'
'Bonnet, Fanny'
'Le Goff, Xavier-Fr\'ed\'eric'
'Ricard, Louis'
'Nief, Fran\,cois'
'Visseaux, Marc'

_publ_section_title
;
 Synthesis of samarium(II) borohydrides and their behaviour as initiators
 in styrene and epsilon-caprolactone polymerisation.
;
_journal_issue 29
_journal_name_full 'Dalton transactions (Cambridge, England : 2003)'
_journal_page_first 6761
_journal_page_last 6766
_journal_paper_doi 10.1039/c001795g
_journal_volume 39
_journal_year 2010
_chemical_formula_moiety 'C8 H24 B2 O2 Sm'
_chemical_formula_sum 'C8 H24 B2 O2 Sm'
_chemical_formula_weight 324.24
_chemical_name_systematic
;
?
;
_space_group_IT_number 14
_symmetry_cell_setting monoclinic
_symmetry_space_group_name_Hall '-P 2yn'
_symmetry_space_group_name_H-M 'P 1 21/n 1'
_atom_sites_solution_hydrogens geom
_atom_sites_solution_primary direct
_atom_sites_solution_secondary difmap
_audit_creation_method SHELXL-97
_cell_angle_alpha 90.00
_cell_angle_beta 90.009(1)
_cell_angle_gamma 90.00
_cell_formula_units_Z 2
_cell_length_a 4.342(1)
_cell_length_b 7.978(1)
_cell_length_c 18.689(1)
_cell_measurement_reflns_used 806
_cell_measurement_temperature 150.0(1)
_cell_measurement_theta_max 30.034
_cell_measurement_theta_min 0.998
_cell_volume 647.40(17)
_computing_structure_refinement 'SHELXL-97 (Sheldrick, 1997)'
_computing_structure_solution 'SHELXS-97 (Sheldrick, 1990)'
_diffrn_ambient_temperature 150.0(1)
_diffrn_measured_fraction_theta_full 0.974
_diffrn_measured_fraction_theta_max 0.974
_diffrn_measurement_device_type KappaCCD
_diffrn_measurement_method 'phi and omega scans'
_diffrn_radiation_monochromator graphite
_diffrn_radiation_source 'fine-focus sealed tube'
_diffrn_radiation_type MoK\a
_diffrn_radiation_wavelength 0.71069
_diffrn_reflns_av_R_equivalents 0.0249
_diffrn_reflns_av_sigmaI/netI 0.0310
_diffrn_reflns_limit_h_max 5
_diffrn_reflns_limit_h_min -6
_diffrn_reflns_limit_k_max 11
_diffrn_reflns_limit_k_min -11
_diffrn_reflns_limit_l_max 15
_diffrn_reflns_limit_l_min -26
_diffrn_reflns_number 4740
_diffrn_reflns_theta_full 30.03
_diffrn_reflns_theta_max 30.03
_diffrn_reflns_theta_min 4.15
_exptl_absorpt_coefficient_mu 4.506
_exptl_absorpt_correction_T_max 0.7738
_exptl_absorpt_correction_T_min 0.4372
_exptl_absorpt_correction_type multi-scan
_exptl_crystal_colour 'dark red'
_exptl_crystal_density_diffrn 1.663
_exptl_crystal_density_method 'not measured'
_exptl_crystal_description plate
_exptl_crystal_F_000 320
_exptl_crystal_size_max 0.22
_exptl_crystal_size_mid 0.14
_exptl_crystal_size_min 0.06
_refine_diff_density_max 1.000
_refine_diff_density_min -0.821
_refine_diff_density_rms 0.137
_refine_ls_extinction_coef 0.0083(14)
_refine_ls_extinction_expression Fc^*^=kFc[1+0.001xFc^2^\l^3^/sin(2\q)]^-1/4^
_refine_ls_extinction_method SHELXL
_refine_ls_goodness_of_fit_ref 1.063
_refine_ls_hydrogen_treatment mixed
_refine_ls_matrix_type full
_refine_ls_number_parameters 74
_refine_ls_number_reflns 1845
_refine_ls_number_restraints 0
_refine_ls_restrained_S_all 1.063
_refine_ls_R_factor_all 0.0403
_refine_ls_R_factor_gt 0.0286
_refine_ls_shift/su_max 0.000
_refine_ls_shift/su_mean 0.000
_refine_ls_structure_factor_coef Fsqd
_refine_ls_weighting_details 'calc w=1/[\s^2^(Fo^2^)+(0.0390P)^2^+2.2152P] where P=(Fo^2^+2Fc^2^)/3'
_refine_ls_weighting_scheme calc
_refine_ls_wR_factor_gt 0.0810
_refine_ls_wR_factor_ref 0.0884
_reflns_number_gt 1357
_reflns_number_total 1845
_reflns_threshold_expression >2sigma(I)
_cod_data_source_file c001795g.txt
_cod_data_source_block fj189
_cod_depositor_comments
;
The following automatic conversions were performed:

'_symmetry_cell_setting' value 'Monoclinic' changed to 'monoclinic'
according to /home/saulius/struct/CIF-dictionaries/cif_core.dic
dictionary named 'cif_core.dic' version 2.4.2 from 2011-04-26.

Automatic conversion script
Id: cif_fix_values 1891 2012-01-12 08:04:46Z andrius 
;
_cod_original_sg_symbol_H-M 'P21/n '
_cod_database_code 7025560

loop_
_symmetry_equiv_pos_as_xyz
'x, y, z'
'-x+1/2, y+1/2, -z+1/2'
'-x, -y, -z'
'x-1/2, -y-1/2, z-1/2'

loop_
_atom_site_label
_atom_site_type_symbol
_atom_site_fract_x
_atom_site_fract_y
_atom_site_fract_z
_atom_site_U_iso_or_equiv
_atom_site_adp_type
_atom_site_occupancy
_atom_site_symmetry_multiplicity
_atom_site_calc_flag
_atom_site_refinement_flags
Sm1 Sm 0.0000 0.0000 0.0000 0.02127(14) Uani 1 2 d S
O1 O 0.0029(8) 0.2069(4) -0.10413(16) 0.0293(7) Uani 1 1 d .
C4 C -0.0091(13) 0.3877(6) -0.0995(3) 0.0352(11) Uani 1 1 d .
H4A H 0.1599 0.4297 -0.0688 0.042 Uiso 1 1 calc R
H4B H -0.2077 0.4239 -0.0786 0.042 Uiso 1 1 calc R
C3 C 0.0238(19) 0.4542(7) -0.1736(3) 0.0481(16) Uani 1 1 d .
H3A H -0.1346 0.5405 -0.1833 0.058 Uiso 1 1 calc R
H3B H 0.2300 0.5047 -0.1804 0.058 Uiso 1 1 calc R
C1 C 0.0280(17) 0.1580(6) -0.1775(3) 0.0471(14) Uani 1 1 d .
H1A H -0.1300 0.0727 -0.1891 0.057 Uiso 1 1 calc R
H1B H 0.2337 0.1092 -0.1867 0.057 Uiso 1 1 calc R
C2 C -0.0176(14) 0.3080(6) -0.2217(3) 0.0413(12) Uani 1 1 d .
H2A H -0.2269 0.3084 -0.2427 0.050 Uiso 1 1 calc R
H2B H 0.1349 0.3112 -0.2610 0.050 Uiso 1 1 calc R
B1 B 0.5000(12) 0.1876(7) 0.0685(3) 0.0259(9) Uani 1 1 d .
H1 H 0.483(10) 0.195(8) 0.016(3) 0.031 Uiso 1 1 d .
H2 H 0.659(12) 0.245(6) 0.086(3) 0.031 Uiso 1 1 d .
H3 H 0.508(13) 0.054(7) 0.082(3) 0.031 Uiso 1 1 d .
H4 H 0.319(12) 0.235(6) 0.086(3) 0.031 Uiso 1 1 d .

loop_
_atom_site_aniso_label
_atom_site_aniso_U_11
_atom_site_aniso_U_22
_atom_site_aniso_U_33
_atom_site_aniso_U_23
_atom_site_aniso_U_13
_atom_site_aniso_U_12
Sm1 0.02663(19) 0.01787(17) 0.01929(17) 0.00168(11) 0.00108(10) 0.00004(11)
O1 0.0445(18) 0.0203(13) 0.0231(14) 0.0022(12) 0.0026(13) 0.0005(13)
C4 0.056(3) 0.0209(19) 0.028(2) -0.0012(18) 0.000(2) 0.006(2)
C3 0.094(5) 0.022(2) 0.029(3) 0.003(2) 0.003(3) 0.001(3)
C1 0.087(4) 0.027(2) 0.027(2) -0.0039(19) 0.000(3) 0.001(3)
C2 0.070(4) 0.027(2) 0.027(2) 0.006(2) -0.001(2) -0.004(3)
B1 0.022(2) 0.025(2) 0.031(2) -0.012(2) -0.0001(18) 0.0027(19)

loop_
_atom_type_symbol
_atom_type_description
_atom_type_scat_dispersion_real
_atom_type_scat_dispersion_imag
_atom_type_scat_source
C C 0.0033 0.0016 'International Tables Vol C Tables 4.2.6.8 and 6.1.1.4'
H H 0.0000 0.0000 'International Tables Vol C Tables 4.2.6.8 and 6.1.1.4'
B B 0.0013 0.0007 'International Tables Vol C Tables 4.2.6.8 and 6.1.1.4'
O O 0.0106 0.0060 'International Tables Vol C Tables 4.2.6.8 and 6.1.1.4'
Sm Sm -0.1638 3.4418 'International Tables Vol C Tables 4.2.6.8 and 6.1.1.4'

loop_
_geom_angle_atom_site_label_1
_geom_angle_atom_site_label_2
_geom_angle_atom_site_label_3
_geom_angle
_geom_angle_site_symmetry_1
_geom_angle_site_symmetry_3
O1 Sm1 O1 180.00(13) 3 .
O1 Sm1 B1 89.95(13) 3 3
O1 Sm1 B1 90.05(13) . 3
O1 Sm1 B1 90.05(13) 3 .
O1 Sm1 B1 89.95(13) . .
B1 Sm1 B1 180.0(2) 3 .
O1 Sm1 B1 90.38(13) 3 3_655
O1 Sm1 B1 89.62(13) . 3_655
B1 Sm1 B1 95.57(14) 3 3_655
B1 Sm1 B1 84.43(14) . 3_655
O1 Sm1 B1 89.62(13) 3 1_455
O1 Sm1 B1 90.38(13) . 1_455
B1 Sm1 B1 84.43(14) 3 1_455
B1 Sm1 B1 95.57(14) . 1_455
B1 Sm1 B1 180.0(3) 3_655 1_455
C1 O1 C4 109.4(3) . .
C1 O1 Sm1 123.8(3) . .
C4 O1 Sm1 126.8(3) . .
O1 C4 C3 107.3(4) . .
O1 C4 H4A 110.3 . .
C3 C4 H4A 110.3 . .
O1 C4 H4B 110.3 . .
C3 C4 H4B 110.3 . .
H4A C4 H4B 108.5 . .
C2 C3 C4 105.8(4) . .
C2 C3 H3A 110.6 . .
C4 C3 H3A 110.6 . .
C2 C3 H3B 110.6 . .
C4 C3 H3B 110.6 . .
H3A C3 H3B 108.7 . .
O1 C1 C2 107.9(4) . .
O1 C1 H1A 110.1 . .
C2 C1 H1A 110.1 . .
O1 C1 H1B 110.1 . .
C2 C1 H1B 110.1 . .
H1A C1 H1B 108.4 . .
C1 C2 C3 106.5(4) . .
C1 C2 H2A 110.4 . .
C3 C2 H2A 110.4 . .
C1 C2 H2B 110.4 . .
C3 C2 H2B 110.4 . .
H2A C2 H2B 108.6 . .
Sm1 B1 Sm1 95.57(14) . 1_655
Sm1 B1 H1 63(3) . .
Sm1 B1 H1 70(3) 1_655 .
Sm1 B1 H2 175(3) . .
Sm1 B1 H2 81(3) 1_655 .
H1 B1 H2 113(4) . .
Sm1 B1 H3 68(3) . .
Sm1 B1 H3 65(3) 1_655 .
H1 B1 H3 107(5) . .
H2 B1 H3 113(4) . .
Sm1 B1 H4 75(3) . .
Sm1 B1 H4 171(3) 1_655 .
H1 B1 H4 106(4) . .
H2 B1 H4 108(4) . .
H3 B1 H4 110(4) . .

loop_
_geom_bond_atom_site_label_1
_geom_bond_atom_site_label_2
_geom_bond_distance
_geom_bond_site_symmetry_2
Sm1 O1 2.552(3) 3
Sm1 O1 2.552(3) .
Sm1 B1 2.931(5) 3
Sm1 B1 2.931(5) .
Sm1 B1 2.931(5) 3_655
Sm1 B1 2.931(5) 1_455
O1 C1 1.429(6) .
O1 C4 1.446(5) .
C4 C3 1.489(7) .
C4 H4A 0.9900 .
C4 H4B 0.9900 .
C3 C2 1.484(7) .
C3 H3A 0.9900 .
C3 H3B 0.9900 .
C1 C2 1.467(7) .
C1 H1A 0.9900 .
C1 H1B 0.9900 .
C2 H2A 0.9900 .
C2 H2B 0.9900 .
B1 Sm1 2.931(5) 1_655
B1 H1 1.00(5) .
B1 H2 0.89(5) .
B1 H3 1.09(6) .
B1 H4 0.93(5) .
